data_2217264
loop_
_publ_author_name
'Wan, Rong'
'Yin, Li-he'
'Han, Feng'
'Wang, Bin'
'Wang, Jin-tang'

_publ_section_title 2-(2,4-Dichlorophenyl)-3-[5-(3,5-dimethylphenyl)-1,3,4-thiadiazol-2-yl]thiazolidin-4-one
_journal_coeditor_code RN2029
_journal_issue 1
_journal_name_full 'Acta Crystallographica Section E'
_journal_page_first o260
_journal_page_last o260
_journal_paper_doi 10.1107/S1600536807066068
_journal_volume 64
_journal_year 2008
_chemical_formula_iupac 'C19 H15 Cl2 N3 O S2'
_chemical_formula_moiety 'C19 H15 Cl2 N3 O S2'
_chemical_formula_sum 'C19 H15 Cl2 N3 O S2'
_chemical_formula_weight 436.36
_chemical_melting_point .476E-305
_chemical_name_systematic
;
2-(2,4-Dichlorophenyl)-3-[5-(3,5-dimethylphenyl)-1,3,4-thiadiazol-2-
yl]thiazolidin-4-one
;
_space_group_IT_number 2
_symmetry_cell_setting triclinic
_symmetry_space_group_name_Hall '-P 1'
_symmetry_space_group_name_H-M 'P -1'
_atom_sites_solution_hydrogens geom
_atom_sites_solution_primary direct
_atom_sites_solution_secondary difmap
_cell_angle_alpha 80.60(3)
_cell_angle_beta 80.82(3)
_cell_angle_gamma 63.92(3)
_cell_formula_units_Z 2
_cell_length_a 8.1760(16)
_cell_length_b 9.1650(18)
_cell_length_c 14.483(3)
_cell_measurement_reflns_used 25
_cell_measurement_temperature 298(2)
_cell_measurement_theta_max 14
_cell_measurement_theta_min 10
_cell_volume 956.9(4)
_computing_cell_refinement 'CAD-4 Software (Enraf--Nonius, 1989)'
_computing_data_collection 'CAD-4 Software (Enraf--Nonius, 1989)'
_computing_data_reduction 'XCAD4 (Harms & Wocadlo, 1995)'
_computing_molecular_graphics 'SHELXTL (Siemens,1996)'
_computing_publication_material 'SHELXL97 (Sheldrick, 1997)'
_computing_structure_refinement 'SHELXL97 (Sheldrick, 1997)'
_computing_structure_solution 'SHELXS97 (Sheldrick, 1997)'
_diffrn_ambient_temperature 298(2)
_diffrn_measured_fraction_theta_full 1.000
_diffrn_measured_fraction_theta_max 1.000
_diffrn_measurement_device_type 'Enraf--Nonius CAD-4'
_diffrn_measurement_method \w/2\q
_diffrn_radiation_monochromator graphite
_diffrn_radiation_source 'fine-focus sealed tube'
_diffrn_radiation_type MoK\a
_diffrn_radiation_wavelength 0.71073
_diffrn_reflns_av_R_equivalents 0.0442
_diffrn_reflns_av_sigmaI/netI 0.0379
_diffrn_reflns_limit_h_max 10
_diffrn_reflns_limit_h_min -9
_diffrn_reflns_limit_k_max 11
_diffrn_reflns_limit_k_min -11
_diffrn_reflns_limit_l_max 17
_diffrn_reflns_limit_l_min 0
_diffrn_reflns_number 4042
_diffrn_reflns_theta_full 25.98
_diffrn_reflns_theta_max 25.98
_diffrn_reflns_theta_min 1.43
_diffrn_standards_decay_% 0
_diffrn_standards_interval_count 200
_diffrn_standards_interval_time 2h
_diffrn_standards_number 3
_exptl_absorpt_coefficient_mu 0.572
_exptl_absorpt_correction_T_max 0.8941
_exptl_absorpt_correction_T_min 0.8034
_exptl_absorpt_correction_type psi-scan
_exptl_absorpt_process_details '(North <i>et al.</i>,  1968)'
_exptl_crystal_colour 'light yellow'
_exptl_crystal_density_diffrn 1.514
_exptl_crystal_density_method 'not measured'
_exptl_crystal_description block
_exptl_crystal_F_000 448
_exptl_crystal_size_max 0.40
_exptl_crystal_size_mid 0.30
_exptl_crystal_size_min 0.20
_refine_diff_density_max 0.418
_refine_diff_density_min -0.450
_refine_ls_extinction_method none
_refine_ls_goodness_of_fit_ref 1.035
_refine_ls_hydrogen_treatment constr
_refine_ls_matrix_type full
_refine_ls_number_parameters 244
_refine_ls_number_reflns 3761
_refine_ls_number_restraints 0
_refine_ls_restrained_S_all 1.035
_refine_ls_R_factor_all 0.0842
_refine_ls_R_factor_gt 0.0552
_refine_ls_shift/su_max 0.000
_refine_ls_shift/su_mean 0.000
_refine_ls_structure_factor_coef Fsqd
_refine_ls_weighting_details 'calc w=1/[\s^2^(Fo^2^)+(0.05P)^2^+2.5P] where P=(Fo^2^+2Fc^2^)/3'
_refine_ls_weighting_scheme calc
_refine_ls_wR_factor_gt 0.1236
_refine_ls_wR_factor_ref 0.1653
_reflns_number_gt 2824
_reflns_number_total 3761
_reflns_threshold_expression I>2\s(I)
_cod_data_source_file rn2029.cif
_cod_data_source_block I
_cod_depositor_comments
;
The following automatic conversions were performed:
'_symmetry_cell_setting' value 'Triclinic' changed to 'triclinic'
according to '/home/saulius/struct/CIF-dictionaries/cif_core.dic'
dictionary named 'cif_core.dic' version 2.4.1 from 2010-06-29.

Automatic conversion script
Id: cif_fix_enum 1527 2010-12-29 10:47:43Z saulius 

The following automatic conversions were performed:

'_symmetry_cell_setting' value 'Triclinic' changed to 'triclinic'
according to /home/saulius/struct/CIF-dictionaries/cif_core.dic
dictionary named 'cif_core.dic' version 2.4.1 from 2010-06-29.

Automatic conversion script
Id: cif_fix_values 1715 2011-07-08 13:25:40Z adriana 
;
_cod_database_code 2217264
_cod_database_fobs_code 2217264

loop_
_symmetry_equiv_pos_as_xyz
'x, y, z'
'-x, -y, -z'

loop_
_atom_site_type_symbol
_atom_site_label
_atom_site_fract_x
_atom_site_fract_y
_atom_site_fract_z
_atom_site_U_iso_or_equiv
_atom_site_adp_type
_atom_site_calc_flag
_atom_site_refinement_flags
_atom_site_occupancy
Cl Cl1 0.6127(2) 0.7754(2) -0.14356(11) 0.0843(5) Uani d . 1
Cl Cl2 1.25961(17) 0.62298(16) -0.02409(9) 0.0667(4) Uani d . 1
S S1 1.13265(18) 0.90179(17) 0.12924(9) 0.0626(4) Uani d . 1
S S2 0.80372(16) 0.67126(13) 0.42066(7) 0.0469(3) Uani d . 1
O O 0.7989(6) 0.9660(4) 0.3520(3) 0.0818(12) Uani d . 1
N N1 0.9137(5) 0.4033(4) 0.3485(2) 0.0522(9) Uani d . 1
N N2 0.9641(5) 0.5066(4) 0.2796(2) 0.0523(9) Uani d . 1
N N3 0.9527(5) 0.7697(4) 0.2528(2) 0.0487(8) Uani d . 1
C C1 0.7096(8) -0.0041(6) 0.5859(4) 0.0672(13) Uani d . 1
H H1B 0.6622 -0.0377 0.6465 0.101 Uiso calc R 1
H H1C 0.8348 -0.0796 0.5727 0.101 Uiso calc R 1
H H1D 0.6386 -0.0023 0.5386 0.101 Uiso calc R 1
C C2 0.6989(6) 0.1640(6) 0.5861(3) 0.0514(11) Uani d . 1
C C3 0.7698(6) 0.2378(5) 0.5073(3) 0.0469(10) Uani d . 1
H H3A 0.8261 0.1815 0.4547 0.056 Uiso calc R 1
C C4 0.7565(6) 0.3936(5) 0.5074(3) 0.0439(9) Uani d . 1
C C5 0.6693(6) 0.4783(6) 0.5844(3) 0.0496(10) Uani d . 1
H H5A 0.6602 0.5831 0.5842 0.059 Uiso calc R 1
C C6 0.5944(6) 0.4091(6) 0.6629(3) 0.0486(10) Uani d . 1
C C7 0.6134(6) 0.2527(6) 0.6616(3) 0.0527(11) Uani d . 1
H H7A 0.5664 0.2048 0.7140 0.063 Uiso calc R 1
C C8 0.4899(7) 0.5073(7) 0.7442(3) 0.0698(14) Uani d . 1
H H8A 0.4485 0.4418 0.7920 0.105 Uiso calc R 1
H H8B 0.3863 0.6025 0.7226 0.105 Uiso calc R 1
H H8C 0.5683 0.5402 0.7698 0.105 Uiso calc R 1
C C9 0.8307(5) 0.4717(5) 0.4236(3) 0.0409(9) Uani d . 1
C C10 0.9149(6) 0.6481(5) 0.3094(3) 0.0443(9) Uani d . 1
C C11 1.0540(6) 0.7385(5) 0.1604(3) 0.0480(10) Uani d . 1
H H11A 1.1602 0.6323 0.1651 0.058 Uiso calc R 1
C C12 0.9563(9) 1.0308(7) 0.2078(4) 0.0745(16) Uani d . 1
H H12A 1.0026 1.0901 0.2380 0.089 Uiso calc R 1
H H12B 0.8546 1.1093 0.1738 0.089 Uiso calc R 1
C C13 0.8942(7) 0.9217(6) 0.2809(3) 0.0576(12) Uani d . 1
C C14 0.9401(6) 0.7419(5) 0.0871(3) 0.0431(9) Uani d . 1
C C15 0.7515(6) 0.7987(5) 0.1026(3) 0.0500(10) Uani d . 1
H H15A 0.6923 0.8314 0.1610 0.060 Uiso calc R 1
C C16 0.6505(6) 0.8074(6) 0.0324(3) 0.0532(11) Uani d . 1
H H16A 0.5239 0.8462 0.0431 0.064 Uiso calc R 1
C C17 0.7404(7) 0.7576(5) -0.0542(3) 0.0538(11) Uani d . 1
C C18 0.9264(6) 0.6968(5) -0.0713(3) 0.0505(10) Uani d . 1
H H18A 0.9855 0.6604 -0.1290 0.061 Uiso calc R 1
C C19 1.0239(6) 0.6911(5) -0.0003(3) 0.0461(10) Uani d . 1

loop_
_atom_site_aniso_label
_atom_site_aniso_U_11
_atom_site_aniso_U_22
_atom_site_aniso_U_33
_atom_site_aniso_U_12
_atom_site_aniso_U_13
_atom_site_aniso_U_23
Cl1 0.1062(12) 0.1000(11) 0.0749(9) -0.0627(10) -0.0278(8) -0.0105(8)
Cl2 0.0586(7) 0.0700(8) 0.0645(8) -0.0285(6) 0.0135(6) -0.0046(6)
S1 0.0718(8) 0.0738(8) 0.0616(7) -0.0531(7) -0.0053(6) 0.0051(6)
S2 0.0603(7) 0.0507(6) 0.0407(5) -0.0345(5) -0.0035(5) -0.0034(4)
O 0.130(3) 0.067(2) 0.062(2) -0.061(2) 0.020(2) -0.0169(18)
N1 0.071(2) 0.051(2) 0.0410(19) -0.0354(19) 0.0016(17) 0.0019(16)
N2 0.064(2) 0.050(2) 0.046(2) -0.0316(18) 0.0043(17) -0.0019(16)
N3 0.060(2) 0.049(2) 0.0456(19) -0.0339(18) -0.0029(16) -0.0006(16)
C1 0.079(3) 0.058(3) 0.066(3) -0.037(3) 0.006(3) 0.000(2)
C2 0.063(3) 0.065(3) 0.041(2) -0.042(2) -0.007(2) 0.003(2)
C3 0.056(2) 0.055(2) 0.037(2) -0.032(2) 0.0002(18) -0.0044(18)
C4 0.048(2) 0.053(2) 0.041(2) -0.0301(19) -0.0090(17) 0.0004(18)
C5 0.057(3) 0.059(3) 0.047(2) -0.035(2) -0.0089(19) -0.006(2)
C6 0.046(2) 0.070(3) 0.039(2) -0.032(2) -0.0046(17) -0.009(2)
C7 0.061(3) 0.078(3) 0.038(2) -0.049(2) -0.0068(19) 0.005(2)
C8 0.075(3) 0.095(4) 0.056(3) -0.049(3) 0.009(2) -0.028(3)
C9 0.039(2) 0.048(2) 0.040(2) -0.0232(18) -0.0042(16) -0.0029(17)
C10 0.058(2) 0.052(2) 0.034(2) -0.035(2) -0.0088(17) 0.0044(17)
C11 0.053(2) 0.053(2) 0.043(2) -0.031(2) 0.0003(18) 0.0011(18)
C12 0.114(5) 0.069(3) 0.062(3) -0.064(3) -0.001(3) 0.002(3)
C13 0.080(3) 0.052(3) 0.053(3) -0.043(2) -0.001(2) 0.000(2)
C14 0.051(2) 0.040(2) 0.042(2) -0.0264(18) -0.0002(18) 0.0020(17)
C15 0.056(3) 0.059(3) 0.043(2) -0.035(2) -0.0004(19) -0.0006(19)
C16 0.046(2) 0.058(3) 0.059(3) -0.027(2) -0.002(2) -0.004(2)
C17 0.075(3) 0.052(3) 0.053(3) -0.043(2) -0.007(2) -0.004(2)
C18 0.071(3) 0.040(2) 0.048(2) -0.033(2) 0.005(2) -0.0052(18)
C19 0.055(2) 0.040(2) 0.047(2) -0.0287(19) 0.0016(19) 0.0013(17)

loop_
_atom_type_symbol
_atom_type_description
_atom_type_scat_dispersion_real
_atom_type_scat_dispersion_imag
_atom_type_scat_source
C C 0.0033 0.0016 'International Tables Vol C Tables 4.2.6.8 and 6.1.1.4'
H H 0.0000 0.0000 'International Tables Vol C Tables 4.2.6.8 and 6.1.1.4'
N N 0.0061 0.0033 'International Tables Vol C Tables 4.2.6.8 and 6.1.1.4'
O O 0.0106 0.0060 'International Tables Vol C Tables 4.2.6.8 and 6.1.1.4'
S S 0.1246 0.1234 'International Tables Vol C Tables 4.2.6.8 and 6.1.1.4'
Cl Cl 0.1484 0.1585 'International Tables Vol C Tables 4.2.6.8 and 6.1.1.4'

loop_
_geom_angle_atom_site_label_1
_geom_angle_atom_site_label_2
_geom_angle_atom_site_label_3
_geom_angle
C12 S1 C11 92.2(2)
C10 S2 C9 86.20(19)
C9 N1 N2 112.7(3)
C10 N2 N1 110.8(3)
C13 N3 C10 121.6(4)
C13 N3 C11 118.1(3)
C10 N3 C11 120.2(3)
C2 C1 H1B 109.5
C2 C1 H1C 109.5
H1B C1 H1C 109.5
C2 C1 H1D 109.5
H1B C1 H1D 109.5
H1C C1 H1D 109.5
C7 C2 C3 117.9(4)
C7 C2 C1 121.2(4)
C3 C2 C1 120.9(4)
C4 C3 C2 120.5(4)
C4 C3 H3A 119.8
C2 C3 H3A 119.8
C5 C4 C3 119.7(4)
C5 C4 C9 120.0(4)
C3 C4 C9 120.3(4)
C4 C5 C6 121.0(4)
C4 C5 H5A 119.5
C6 C5 H5A 119.5
C7 C6 C5 117.9(4)
C7 C6 C8 121.8(4)
C5 C6 C8 120.2(4)
C6 C7 C2 123.0(4)
C6 C7 H7A 118.5
C2 C7 H7A 118.5
C6 C8 H8A 109.5
C6 C8 H8B 109.5
H8A C8 H8B 109.5
C6 C8 H8C 109.5
H8A C8 H8C 109.5
H8B C8 H8C 109.5
N1 C9 C4 124.8(4)
N1 C9 S2 114.6(3)
C4 C9 S2 120.6(3)
N2 C10 N3 120.8(4)
N2 C10 S2 115.7(3)
N3 C10 S2 123.5(3)
N3 C11 C14 113.4(3)
N3 C11 S1 104.4(3)
C14 C11 S1 110.7(3)
N3 C11 H11A 109.4
C14 C11 H11A 109.4
S1 C11 H11A 109.4
C13 C12 S1 107.3(4)
C13 C12 H12A 110.3
S1 C12 H12A 110.3
C13 C12 H12B 110.3
S1 C12 H12B 110.3
H12A C12 H12B 108.5
O C13 N3 124.4(4)
O C13 C12 124.1(4)
N3 C13 C12 111.5(4)
C15 C14 C19 117.8(4)
C15 C14 C11 122.4(4)
C19 C14 C11 119.7(4)
C16 C15 C14 120.9(4)
C16 C15 H15A 119.6
C14 C15 H15A 119.6
C15 C16 C17 119.0(4)
C15 C16 H16A 120.5
C17 C16 H16A 120.5
C18 C17 C16 121.8(4)
C18 C17 Cl1 119.2(4)
C16 C17 Cl1 119.0(4)
C17 C18 C19 118.0(4)
C17 C18 H18A 121.0
C19 C18 H18A 121.0
C18 C19 C14 122.4(4)
C18 C19 Cl2 117.9(3)
C14 C19 Cl2 119.6(3)

loop_
_geom_bond_atom_site_label_1
_geom_bond_atom_site_label_2
_geom_bond_distance
Cl1 C17 1.734(5)
Cl2 C19 1.739(4)
S1 C12 1.786(6)
S1 C11 1.841(4)
S2 C10 1.716(4)
S2 C9 1.738(4)
O C13 1.198(6)
N1 C9 1.285(5)
N1 N2 1.401(5)
N2 C10 1.303(5)
N3 C13 1.368(6)
N3 C10 1.391(5)
N3 C11 1.458(5)
C1 C2 1.504(6)
C1 H1B 0.9600
C1 H1C 0.9600
C1 H1D 0.9600
C2 C7 1.376(6)
C2 C3 1.406(6)
C3 C4 1.383(6)
C3 H3A 0.9300
C4 C5 1.378(6)
C4 C9 1.488(5)
C5 C6 1.398(6)
C5 H5A 0.9300
C6 C7 1.375(6)
C6 C8 1.509(6)
C7 H7A 0.9300
C8 H8A 0.9600
C8 H8B 0.9600
C8 H8C 0.9600
C11 C14 1.507(6)
C11 H11A 0.9800
C12 C13 1.518(6)
C12 H12A 0.9700
C12 H12B 0.9700
C14 C15 1.386(6)
C14 C19 1.388(6)
C15 C16 1.380(6)
C15 H15A 0.9300
C16 C17 1.385(6)
C16 H16A 0.9300
C17 C18 1.365(6)
C18 C19 1.378(6)
C18 H18A 0.9300

loop_
_geom_hbond_atom_site_label_D
_geom_hbond_atom_site_label_H
_geom_hbond_atom_site_label_A
_geom_hbond_distance_DH
_geom_hbond_distance_HA
_geom_hbond_distance_DA
_geom_hbond_angle_DHA
_geom_hbond_publ_flag
C15 H15A N3 0.93 2.49 2.842(6) 102 yes

loop_
_geom_torsion_atom_site_label_1
_geom_torsion_atom_site_label_2
_geom_torsion_atom_site_label_3
_geom_torsion_atom_site_label_4
_geom_torsion
C9 N1 N2 C10 0.5(5)
C7 C2 C3 C4 1.3(6)
C1 C2 C3 C4 178.9(4)
C2 C3 C4 C5 -1.5(6)
C2 C3 C4 C9 -179.6(4)
C3 C4 C5 C6 0.2(6)
C9 C4 C5 C6 178.4(4)
C4 C5 C6 C7 1.2(6)
C4 C5 C6 C8 -176.4(4)
C5 C6 C7 C2 -1.4(7)
C8 C6 C7 C2 176.2(4)
C3 C2 C7 C6 0.2(7)
C1 C2 C7 C6 -177.4(4)
N2 N1 C9 C4 178.1(4)
N2 N1 C9 S2 -0.3(5)
C5 C4 C9 N1 -179.9(4)
C3 C4 C9 N1 -1.8(6)
C5 C4 C9 S2 -1.6(5)
C3 C4 C9 S2 176.5(3)
C10 S2 C9 N1 0.0(3)
C10 S2 C9 C4 -178.5(3)
N1 N2 C10 N3 179.3(4)
N1 N2 C10 S2 -0.5(5)
C13 N3 C10 N2 176.7(4)
C11 N3 C10 N2 -2.2(6)
C13 N3 C10 S2 -3.5(6)
C11 N3 C10 S2 177.7(3)
C9 S2 C10 N2 0.3(3)
C9 S2 C10 N3 -179.6(4)
C13 N3 C11 C14 -102.2(4)
C10 N3 C11 C14 76.7(5)
C13 N3 C11 S1 18.4(5)
C10 N3 C11 S1 -162.7(3)
C12 S1 C11 N3 -22.7(3)
C12 S1 C11 C14 99.6(3)
C11 S1 C12 C13 22.1(4)
C10 N3 C13 O -4.5(8)
C11 N3 C13 O 174.4(5)
C10 N3 C13 C12 178.8(4)
C11 N3 C13 C12 -2.4(6)
S1 C12 C13 O 167.6(5)
S1 C12 C13 N3 -15.6(6)
N3 C11 C14 C15 11.2(6)
S1 C11 C14 C15 -105.7(4)
N3 C11 C14 C19 -170.7(3)
S1 C11 C14 C19 72.4(4)
C19 C14 C15 C16 -1.3(6)
C11 C14 C15 C16 176.9(4)
C14 C15 C16 C17 0.3(7)
C15 C16 C17 C18 1.4(7)
C15 C16 C17 Cl1 -177.7(3)
C16 C17 C18 C19 -2.1(6)
Cl1 C17 C18 C19 177.1(3)
C17 C18 C19 C14 1.1(6)
C17 C18 C19 Cl2 -176.9(3)
C15 C14 C19 C18 0.6(6)
C11 C14 C19 C18 -177.6(4)
C15 C14 C19 Cl2 178.6(3)
C11 C14 C19 Cl2 0.4(5)
